data_7006597
loop_
_publ_author_name
'Pugh, David'
'Wright, Joseph A.'
'Freeman, Sandra'
'Danopoulos, Andreas A.'

_publ_section_title
;
 'Pincer' dicarbene complexes of some early transition metals and
 uranium.
;
_journal_issue 6
_journal_name_full 'Dalton transactions (Cambridge, England : 2003)'
_journal_page_first 775
_journal_page_last 782
_journal_paper_doi 10.1039/b512133g
_journal_year 2006
_chemical_formula_moiety 'C35 H41 Br2 Mn, C4 H8 O'
_chemical_formula_sum 'C39 H49 Br2 Mn N5 O'
_chemical_formula_weight 818.59
_chemical_name_systematic
;
?
;
_space_group_IT_number 14
_symmetry_cell_setting monoclinic
_symmetry_space_group_name_Hall '-P 2ybc'
_symmetry_space_group_name_H-M 'P 1 21/c 1'
_atom_sites_solution_hydrogens geom
_atom_sites_solution_primary direct
_atom_sites_solution_secondary difmap
_audit_creation_method SHELXL-97
_cell_angle_alpha 90.00
_cell_angle_beta 93.796(9)
_cell_angle_gamma 90.00
_cell_formula_units_Z 4
_cell_length_a 10.6948(8)
_cell_length_b 18.7188(14)
_cell_length_c 19.2039(19)
_cell_measurement_reflns_used 8393
_cell_measurement_temperature 95(2)
_cell_measurement_theta_max 27.48
_cell_measurement_theta_min 2.91
_cell_volume 3836.1(6)
_computing_cell_refinement 'DENZO (Otwinowski & Minor, 1997) & COLLECT (Hooft, R.W.W., 1998)'
_computing_data_collection 'COLLECT (Hooft, R.W.W., 1998)'
_computing_data_reduction 'DENZO (Otwinowski & Minor, 1997) & COLLECT (Hooft, R.W.W., 1998)'
_computing_molecular_graphics 'ORTEP-III (Farrugia, 1997)'
_computing_publication_material 'enCIFer (2004)'
_computing_structure_refinement 'SHELXL-97 (Sheldrick, 1997)'
_computing_structure_solution 'SHELXS-97 (Sheldrick, 1997)'
_diffrn_ambient_temperature 95(2)
_diffrn_detector_area_resol_mean 9.091
_diffrn_measured_fraction_theta_full 0.997
_diffrn_measured_fraction_theta_max 0.997
_diffrn_measurement_device_type 'Bruker-Nonius 95mm CCD camera on \k-goniostat'
_diffrn_measurement_method '\f & \w scans'
_diffrn_radiation_monochromator graphite
_diffrn_radiation_source 'Bruker-Nonius FR591 rotating anode'
_diffrn_radiation_type MoK\a
_diffrn_radiation_wavelength 0.71073
_diffrn_reflns_av_R_equivalents 0.0661
_diffrn_reflns_av_sigmaI/netI 0.0770
_diffrn_reflns_limit_h_max 12
_diffrn_reflns_limit_h_min -12
_diffrn_reflns_limit_k_max 22
_diffrn_reflns_limit_k_min -22
_diffrn_reflns_limit_l_max 19
_diffrn_reflns_limit_l_min -22
_diffrn_reflns_number 26916
_diffrn_reflns_theta_full 25.03
_diffrn_reflns_theta_max 25.03
_diffrn_reflns_theta_min 2.97
_diffrn_standards_number 0
_exptl_absorpt_coefficient_mu 2.464
_exptl_absorpt_correction_T_max 0.5779
_exptl_absorpt_correction_T_min 0.5779
_exptl_absorpt_correction_type multi-scan
_exptl_absorpt_process_details 'SADABS V2.10 (Sheldrick, G.M., 2003)'
_exptl_crystal_colour 'pale orange'
_exptl_crystal_density_diffrn 1.417
_exptl_crystal_density_method 'not measured'
_exptl_crystal_description block
_exptl_crystal_F_000 1684
_exptl_crystal_size_max 0.25
_exptl_crystal_size_mid 0.25
_exptl_crystal_size_min 0.25
_refine_diff_density_max 2.097
_refine_diff_density_min -1.073
_refine_diff_density_rms 0.130
_refine_ls_extinction_method none
_refine_ls_goodness_of_fit_ref 1.059
_refine_ls_hydrogen_treatment constr
_refine_ls_matrix_type full
_refine_ls_number_parameters 415
_refine_ls_number_reflns 6754
_refine_ls_number_restraints 1413
_refine_ls_restrained_S_all 1.018
_refine_ls_R_factor_all 0.1373
_refine_ls_R_factor_gt 0.0874
_refine_ls_shift/su_max 0.153
_refine_ls_shift/su_mean 0.006
_refine_ls_structure_factor_coef Fsqd
_refine_ls_weighting_details 'calc w=1/[\s^2^(Fo^2^)+(0.0921P)^2^+25.8973P] where P=(Fo^2^+2Fc^2^)/3'
_refine_ls_weighting_scheme calc
_refine_ls_wR_factor_gt 0.2042
_refine_ls_wR_factor_ref 0.2333
_reflns_number_gt 4385
_reflns_number_total 6754
_reflns_threshold_expression >2sigma(I)
_cod_data_source_file b512133g.txt
_cod_data_source_block 3
_cod_depositor_comments
;
The following automatic conversions were performed:
'_symmetry_cell_setting' value 'Monoclinic' changed to 'monoclinic'
according to '/home/saulius/struct/CIF-dictionaries/cif_core.dic'
dictionary named 'cif_core.dic' version 2.4.1 from 2010-06-29.

Automatic conversion script
Id: cif_fix_enum 1527 2010-12-29 10:47:43Z saulius 
;
_cod_original_sg_symbol_H-M P21/c
_cod_database_code 7006597

loop_
_symmetry_equiv_pos_as_xyz
'x, y, z'
'-x, y+1/2, -z+1/2'
'-x, -y, -z'
'x, -y-1/2, z-1/2'

loop_
_atom_site_label
_atom_site_type_symbol
_atom_site_fract_x
_atom_site_fract_y
_atom_site_fract_z
_atom_site_U_iso_or_equiv
_atom_site_adp_type
_atom_site_occupancy
_atom_site_symmetry_multiplicity
_atom_site_calc_flag
_atom_site_refinement_flags
_atom_site_disorder_assembly
_atom_site_disorder_group
O1A O 0.8290(4) 0.57864(18) 0.1033(2) 0.0600(9) Uani 0.5027(19) 1 d PU A 1
C41A C 1.0469(5) 0.6081(3) 0.1011(2) 0.0680(7) Uani 0.5027(19) 1 d PDU A 1
H41A H 1.1145 0.5719 0.1037 0.082 Uiso 0.5027(19) 1 calc PR A 1
H41B H 1.0789 0.6524 0.0805 0.082 Uiso 0.5027(19) 1 calc PR A 1
C40A C 1.0004(5) 0.6230(3) 0.1745(3) 0.0680(7) Uani 0.5027(19) 1 d PDU A 1
H40A H 0.9590 0.6700 0.1778 0.082 Uiso 0.5027(19) 1 calc PR A 1
H40B H 1.0671 0.6174 0.2124 0.082 Uiso 0.5027(19) 1 calc PR A 1
C43A C 0.9017(6) 0.5565(3) 0.1701(4) 0.0680(7) Uani 0.5027(19) 1 d PU A 1
H43A H 0.9440 0.5099 0.1655 0.082 Uiso 0.5027(19) 1 calc PR A 1
H43B H 0.8486 0.5554 0.2104 0.082 Uiso 0.5027(19) 1 calc PR A 1
C42A C 0.9289(5) 0.5797(3) 0.0568(4) 0.0680(7) Uani 0.5027(19) 1 d PU A 1
H42A H 0.9077 0.6117 0.0167 0.082 Uiso 0.5027(19) 1 calc PR A 1
H42B H 0.9445 0.5312 0.0390 0.082 Uiso 0.5027(19) 1 calc PR A 1
O1B O 0.8849(4) 0.59630(19) 0.1715(2) 0.0600(9) Uani 0.4973(19) 1 d PU A 2
C41B C 1.0729(4) 0.5714(2) 0.1035(3) 0.0680(7) Uani 0.4973(19) 1 d PDU A 2
H41C H 1.0898 0.5797 0.0541 0.082 Uiso 0.4973(19) 1 calc PR A 2
H41D H 1.1530 0.5643 0.1315 0.082 Uiso 0.4973(19) 1 calc PR A 2
C40B C 0.9942(5) 0.6328(3) 0.1331(3) 0.0680(7) Uani 0.4973(19) 1 d PDU A 2
H40C H 0.9595 0.6638 0.0948 0.082 Uiso 0.4973(19) 1 calc PR A 2
H40D H 1.0469 0.6623 0.1662 0.082 Uiso 0.4973(19) 1 calc PR A 2
C43B C 0.9275(5) 0.5228(3) 0.1793(3) 0.0680(7) Uani 0.4973(19) 1 d PDU A 2
H43C H 0.8568 0.4899 0.1859 0.082 Uiso 0.4973(19) 1 calc PR A 2
H43D H 0.9908 0.5177 0.2190 0.082 Uiso 0.4973(19) 1 calc PR A 2
C42B C 0.9836(5) 0.5098(3) 0.1114(3) 0.0680(7) Uani 0.4973(19) 1 d PDU A 2
H42C H 0.9179 0.5092 0.0725 0.082 Uiso 0.4973(19) 1 calc PR A 2
H42D H 1.0289 0.4637 0.1121 0.082 Uiso 0.4973(19) 1 calc PR A 2
Mn1A Mn 0.33394(5) 0.31540(3) 0.09909(3) 0.01994(11) Uani 0.5131(2) 1 d PDU B 3
Br1A Br 0.30778(4) 0.23775(2) 0.20598(2) 0.02917(6) Uani 0.5131(2) 1 d PDU B 3
Br2A Br 0.19558(4) 0.42363(2) 0.06430(2) 0.02917(6) Uani 0.5131(2) 1 d PD B 3
N1A N 0.55073(16) 0.41772(8) 0.19360(8) 0.0263(2) Uani 0.5131(2) 1 d PGU B 3
C14A C 0.6368(2) 0.46752(12) 0.16803(10) 0.0307(3) Uani 0.5131(2) 1 d PGU B 3
H14A H 0.6827 0.5025 0.1949 0.037 Uiso 0.5131(2) 1 calc PR B 3
C15A C 0.6420(3) 0.45592(16) 0.09521(10) 0.0307(3) Uani 0.5131(2) 1 d PGU B 3
H15A H 0.6921 0.4817 0.0648 0.037 Uiso 0.5131(2) 1 calc PR B 3
N2A N 0.5593(3) 0.39894(14) 0.07578(8) 0.0263(2) Uani 0.5131(2) 1 d PGDU B 3
C13A C 0.5028(2) 0.37534(11) 0.13658(9) 0.0275(4) Uani 0.5131(2) 1 d PGU B 3
N3A N 0.43249(14) 0.34187(8) 0.00196(7) 0.0263(2) Uani 0.5131(2) 1 d PGDU B 3
C16A C 0.52116(18) 0.39626(10) 0.00617(9) 0.0281(3) Uani 0.5131(2) 1 d PGDU B 3
C17A C 0.5784(2) 0.41773(13) -0.05326(12) 0.0281(3) Uani 0.5131(2) 1 d PGU B 3
H17A H 0.6390 0.4549 -0.0504 0.034 Uiso 0.5131(2) 1 calc PR B 3
C18A C 0.5470(2) 0.38482(15) -0.11691(10) 0.0281(3) Uani 0.5131(2) 1 d PGU B 3
H18A H 0.5862 0.3995 -0.1575 0.034 Uiso 0.5131(2) 1 calc PR B 3
C19A C 0.4584(2) 0.33043(14) -0.12113(7) 0.0281(3) Uani 0.5131(2) 1 d PGU B 3
H19A H 0.4369 0.3079 -0.1646 0.034 Uiso 0.5131(2) 1 calc PR B 3
C20A C 0.40109(18) 0.30896(10) -0.06169(8) 0.0281(3) Uani 0.5131(2) 1 d PGDU B 3
C1A C 0.54441(14) 0.39534(8) 0.25459(8) 0.0198(4) Uani 0.5131(2) 1 d PGU B 3
C2A C 0.44394(16) 0.42338(12) 0.28797(9) 0.0198(4) Uani 0.5131(2) 1 d PGU B 3
C3A C 0.4316(2) 0.40893(15) 0.35817(10) 0.0178(9) Uani 0.5131(2) 1 d PGU B 3
H3A H 0.3629 0.4281 0.3810 0.021 Uiso 0.5131(2) 1 calc PR B 3
C5A C 0.5196(3) 0.36643(15) 0.39500(8) 0.0206(10) Uani 0.5131(2) 1 d PGU B 3
H5A H 0.5112 0.3566 0.4430 0.025 Uiso 0.5131(2) 1 calc PR B 3
C4A C 0.6201(2) 0.33840(13) 0.36162(10) 0.0254(11) Uani 0.5131(2) 1 d PGU B 3
H4A H 0.6803 0.3094 0.3868 0.030 Uiso 0.5131(2) 1 calc PR B 3
C6A C 0.63250(18) 0.35285(11) 0.29141(9) 0.0198(4) Uani 0.5131(2) 1 d PGU B 3
N4A N 0.29749(15) 0.27122(8) -0.05186(9) 0.0263(2) Uani 0.5131(2) 1 d PGDU B 3
C22A C 0.2274(2) 0.23493(11) -0.10639(10) 0.0307(3) Uani 0.5131(2) 1 d PGU B 3
H22A H 0.2375 0.2399 -0.1549 0.037 Uiso 0.5131(2) 1 calc PR B 3
C23A C 0.1396(2) 0.18984(12) -0.07564(16) 0.0307(3) Uani 0.5131(2) 1 d PGU B 3
H23A H 0.0806 0.1594 -0.1000 0.037 Uiso 0.5131(2) 1 calc PR B 3
N5A N 0.1554(2) 0.19827(13) -0.00210(15) 0.0263(2) Uani 0.5131(2) 1 d PGU B 3
C21A C 0.2530(2) 0.24856(12) 0.01260(10) 0.0275(4) Uani 0.5131(2) 1 d PGU B 3
C24A C 0.10438(8) 0.15763(2) 0.04618(5) 0.0338(11) Uani 0.5131(2) 1 d PGU B 3
C25A C 0.14879(9) 0.09296(3) 0.07344(6) 0.0347(12) Uani 0.5131(2) 1 d PGU B 3
C26A C 0.08570(12) 0.05867(4) 0.12490(7) 0.0430(13) Uani 0.5131(2) 1 d PGU B 3
H26A H 0.1161 0.0145 0.1435 0.052 Uiso 0.5131(2) 1 calc PR B 3
C27A C -0.02180(12) 0.08906(6) 0.14911(7) 0.0391(12) Uani 0.5131(2) 1 d PGU B 3
H27A H -0.0649 0.0656 0.1843 0.047 Uiso 0.5131(2) 1 calc PR B 3
C28A C -0.06621(10) 0.15373(6) 0.12185(7) 0.0485(14) Uani 0.5131(2) 1 d PGU B 3
H28A H -0.1397 0.1745 0.1384 0.058 Uiso 0.5131(2) 1 calc PR B 3
C29A C -0.00312(9) 0.18801(3) 0.07039(6) 0.0399(12) Uani 0.5131(2) 1 d PGDU B 3
C7A C 0.7399(4) 0.3164(2) 0.2557(2) 0.0384(4) Uani 0.5131(2) 1 d PU B 3
H7A H 0.7292 0.3301 0.2054 0.046 Uiso 0.5131(2) 1 calc PR B 3
C11A C 0.3388(4) 0.5436(2) 0.2800(2) 0.0318(4) Uani 0.5131(2) 1 d PU B 3
H11A H 0.3164 0.5440 0.3286 0.048 Uiso 0.5131(2) 1 calc PR B 3
H11B H 0.2777 0.5720 0.2515 0.048 Uiso 0.5131(2) 1 calc PR B 3
H11C H 0.4225 0.5642 0.2771 0.048 Uiso 0.5131(2) 1 calc PR B 3
C12A C 0.2106(4) 0.4374(2) 0.2535(2) 0.0318(4) Uani 0.5131(2) 1 d PU B 3
H12A H 0.1832 0.4386 0.3012 0.048 Uiso 0.5131(2) 1 calc PR B 3
H12B H 0.2099 0.3879 0.2367 0.048 Uiso 0.5131(2) 1 calc PR B 3
H12C H 0.1535 0.4662 0.2230 0.048 Uiso 0.5131(2) 1 calc PR B 3
C10A C 0.3381(4) 0.4663(2) 0.2529(2) 0.0384(4) Uani 0.5131(2) 1 d PU B 3
H10A H 0.3566 0.4696 0.2026 0.046 Uiso 0.5131(2) 1 calc PR B 3
C9A C 0.8644(4) 0.3504(2) 0.2842(2) 0.0318(4) Uani 0.5131(2) 1 d PU B 3
H9A1 H 0.8809 0.3374 0.3333 0.048 Uiso 0.5131(2) 1 calc PR B 3
H9A2 H 0.8586 0.4025 0.2800 0.048 Uiso 0.5131(2) 1 calc PR B 3
H9A3 H 0.9329 0.3330 0.2572 0.048 Uiso 0.5131(2) 1 calc PR B 3
C8A C 0.7333(4) 0.2382(2) 0.2576(2) 0.0318(4) Uani 0.5131(2) 1 d PU B 3
H8A1 H 0.7491 0.2217 0.3058 0.048 Uiso 0.5131(2) 1 calc PR B 3
H8A2 H 0.7967 0.2181 0.2286 0.048 Uiso 0.5131(2) 1 calc PR B 3
H8A3 H 0.6499 0.2226 0.2397 0.048 Uiso 0.5131(2) 1 calc PR B 3
C30A C 0.2571(4) 0.0589(2) 0.0512(2) 0.0367(12) Uani 0.5131(2) 1 d PU B 3
H30A H 0.3013 0.0962 0.0249 0.044 Uiso 0.5131(2) 1 calc PR B 3
C31A C 0.2559(4) -0.0044(3) 0.0071(2) 0.0419(14) Uani 0.5131(2) 1 d PU B 3
H31A H 0.2172 -0.0442 0.0310 0.063 Uiso 0.5131(2) 1 calc PR B 3
H31B H 0.3421 -0.0171 -0.0023 0.063 Uiso 0.5131(2) 1 calc PR B 3
H31C H 0.2077 0.0055 -0.0370 0.063 Uiso 0.5131(2) 1 calc PR B 3
C32A C 0.3564(4) 0.0372(3) 0.1179(2) 0.0472(15) Uani 0.5131(2) 1 d PU B 3
H32A H 0.3715 0.0789 0.1481 0.071 Uiso 0.5131(2) 1 calc PR B 3
H32B H 0.4358 0.0213 0.1003 0.071 Uiso 0.5131(2) 1 calc PR B 3
H32C H 0.3207 -0.0015 0.1447 0.071 Uiso 0.5131(2) 1 calc PR B 3
C33A C -0.05977(3) 0.257656(18) 0.03945(2) 0.0384(4) Uani 0.5131(2) 1 d PDU B 3
H33A H -0.0055 0.2763 0.0031 0.046 Uiso 0.5131(2) 1 calc PR B 3
C34A C -0.0680(2) 0.31372(3) 0.09765(3) 0.08822(17) Uani 0.5131(2) 1 d PDU B 3
H34A H -0.1243 0.3524 0.0812 0.132 Uiso 0.5131(2) 1 calc PR B 3
H34B H 0.0156 0.3332 0.1100 0.132 Uiso 0.5131(2) 1 calc PR B 3
H34C H -0.1007 0.2912 0.1388 0.132 Uiso 0.5131(2) 1 calc PR B 3
C35A C -0.19276(3) 0.24402(10) 0.00643(5) 0.08822(17) Uani 0.5131(2) 1 d PDU B 3
H35A H -0.2480 0.2302 0.0429 0.132 Uiso 0.5131(2) 1 calc PR B 3
H35B H -0.1902 0.2055 -0.0280 0.132 Uiso 0.5131(2) 1 calc PR B 3
H35C H -0.2248 0.2877 -0.0166 0.132 Uiso 0.5131(2) 1 calc PR B 3
Mn1B Mn 0.37477(5) 0.27146(3) 0.11024(3) 0.01994(11) Uani 0.4869(2) 1 d PDU B 4
Br1B Br 0.25096(4) 0.23618(2) 0.21151(2) 0.02917(6) Uani 0.4869(2) 1 d PDU B 4
Br2B Br 0.56385(4) 0.19385(2) 0.09742(2) 0.02917(6) Uani 0.4869(2) 1 d PD B 4
N1B N 0.54929(18) 0.40200(9) 0.19479(8) 0.0263(2) Uani 0.4869(2) 1 d PGU B 4
C14B C 0.6396(2) 0.45483(13) 0.18094(11) 0.0307(3) Uani 0.4869(2) 1 d PGU B 4
H14B H 0.6919 0.4796 0.2148 0.037 Uiso 0.4869(2) 1 calc PR B 4
C15B C 0.6381(3) 0.46420(15) 0.10751(12) 0.0307(3) Uani 0.4869(2) 1 d PGU B 4
H15B H 0.6892 0.4963 0.0837 0.037 Uiso 0.4869(2) 1 calc PR B 4
N2B N 0.5469(3) 0.41715(14) 0.07598(9) 0.0263(2) Uani 0.4869(2) 1 d PGDU B 4
C13B C 0.4920(2) 0.37871(12) 0.12993(9) 0.0275(4) Uani 0.4869(2) 1 d PGU B 4
N3B N 0.42700(16) 0.33317(8) 0.01114(8) 0.0263(2) Uani 0.4869(2) 1 d PGDU B 4
C16B C 0.52989(19) 0.37869(11) 0.01576(10) 0.0281(3) Uani 0.4869(2) 1 d PGDU B 4
C17B C 0.5828(2) 0.40160(15) -0.04455(13) 0.0281(3) Uani 0.4869(2) 1 d PGU B 4
H17B H 0.6531 0.4327 -0.0414 0.034 Uiso 0.4869(2) 1 calc PR B 4
C18B C 0.5328(3) 0.37898(16) -0.10949(11) 0.0281(3) Uani 0.4869(2) 1 d PGU B 4
H18B H 0.5689 0.3946 -0.1507 0.034 Uiso 0.4869(2) 1 calc PR B 4
C19B C 0.4299(3) 0.33346(14) -0.11411(8) 0.0281(3) Uani 0.4869(2) 1 d PGU B 4
H19B H 0.3957 0.3180 -0.1585 0.034 Uiso 0.4869(2) 1 calc PR B 4
C20B C 0.37699(19) 0.31055(10) -0.05380(8) 0.0281(3) Uani 0.4869(2) 1 d PGDU B 4
C1B C 0.51880(16) 0.38907(10) 0.26670(9) 0.0198(4) Uani 0.4869(2) 1 d PGU B 4
C2B C 0.41793(18) 0.41727(13) 0.29961(11) 0.0198(4) Uani 0.4869(2) 1 d PGU B 4
C3B C 0.4050(2) 0.40333(17) 0.36986(11) 0.0225(11) Uani 0.4869(2) 1 d PGU B 4
H3B H 0.3361 0.4226 0.3923 0.027 Uiso 0.4869(2) 1 calc PR B 4
C4B C 0.4929(3) 0.36118(17) 0.40721(9) 0.0283(12) Uani 0.4869(2) 1 d PGU B 4
H4B H 0.4841 0.3517 0.4552 0.034 Uiso 0.4869(2) 1 calc PR B 4
C5B C 0.5938(3) 0.33298(15) 0.37430(11) 0.0236(11) Uani 0.4869(2) 1 d PGU B 4
H5B H 0.6539 0.3042 0.3998 0.028 Uiso 0.4869(2) 1 calc PR B 4
C6B C 0.6067(2) 0.34692(13) 0.30405(10) 0.0198(4) Uani 0.4869(2) 1 d PGU B 4
N4B N 0.29753(17) 0.25569(8) -0.05282(10) 0.0263(2) Uani 0.4869(2) 1 d PGDU B 4
C22B C 0.2230(2) 0.21983(12) -0.10586(12) 0.0307(3) Uani 0.4869(2) 1 d PGU B 4
H22B H 0.2300 0.2245 -0.1547 0.037 Uiso 0.4869(2) 1 calc PR B 4
C23B C 0.1361(2) 0.17581(13) -0.07307(18) 0.0307(3) Uani 0.4869(2) 1 d PGU B 4
H23B H 0.0748 0.1458 -0.0961 0.037 Uiso 0.4869(2) 1 calc PR B 4
N5B N 0.1570(3) 0.18446(14) 0.00024(17) 0.0263(2) Uani 0.4869(2) 1 d PGU B 4
C21B C 0.2567(2) 0.23383(12) 0.01276(11) 0.0275(4) Uani 0.4869(2) 1 d PGU B 4
C7B C 0.7208(4) 0.3152(3) 0.2695(2) 0.0384(4) Uani 0.4869(2) 1 d PU B 4
H7B H 0.7127 0.3253 0.2182 0.046 Uiso 0.4869(2) 1 calc PR B 4
C11B C 0.3404(4) 0.5439(3) 0.2800(2) 0.0318(4) Uani 0.4869(2) 1 d PU B 4
H11D H 0.2786 0.5746 0.2547 0.048 Uiso 0.4869(2) 1 calc PR B 4
H11E H 0.4250 0.5594 0.2704 0.048 Uiso 0.4869(2) 1 calc PR B 4
H11F H 0.3299 0.5472 0.3302 0.048 Uiso 0.4869(2) 1 calc PR B 4
C24B C 0.09121(10) 0.15476(2) 0.04777(7) 0.0266(11) Uani 0.4869(2) 1 d PGU B 4
C25B C 0.14100(10) 0.08945(3) 0.07011(8) 0.0330(12) Uani 0.4869(2) 1 d PGU B 4
C26B C 0.07679(13) 0.04702(4) 0.11523(9) 0.0392(13) Uani 0.4869(2) 1 d PGU B 4
H26B H 0.1108 0.0024 0.1305 0.047 Uiso 0.4869(2) 1 calc PR B 4
C27B C -0.03722(15) 0.06990(6) 0.13801(9) 0.0399(13) Uani 0.4869(2) 1 d PGU B 4
H27B H -0.0811 0.0409 0.1689 0.048 Uiso 0.4869(2) 1 calc PR B 4
C28B C -0.08701(13) 0.13522(5) 0.11567(9) 0.0414(13) Uani 0.4869(2) 1 d PGU B 4
H28B H -0.1649 0.1509 0.1312 0.050 Uiso 0.4869(2) 1 calc PR B 4
C29B C -0.02279(10) 0.17765(3) 0.07055(8) 0.0402(13) Uani 0.4869(2) 1 d PGDU B 4
C12B C 0.1907(4) 0.4358(3) 0.2691(2) 0.0318(4) Uani 0.4869(2) 1 d PU B 4
H12D H 0.1832 0.3883 0.2479 0.048 Uiso 0.4869(2) 1 calc PR B 4
H12E H 0.1250 0.4670 0.2481 0.048 Uiso 0.4869(2) 1 calc PR B 4
H12F H 0.1815 0.4320 0.3194 0.048 Uiso 0.4869(2) 1 calc PR B 4
C10B C 0.3212(5) 0.4677(3) 0.2563(3) 0.0384(4) Uani 0.4869(2) 1 d PU B 4
H10B H 0.3360 0.4641 0.2056 0.046 Uiso 0.4869(2) 1 calc PR B 4
C9B C 0.8416(4) 0.3425(3) 0.2989(2) 0.0318(4) Uani 0.4869(2) 1 d PU B 4
H9B1 H 0.8517 0.3923 0.2845 0.048 Uiso 0.4869(2) 1 calc PR B 4
H9B2 H 0.9096 0.3136 0.2818 0.048 Uiso 0.4869(2) 1 calc PR B 4
H9B3 H 0.8442 0.3398 0.3499 0.048 Uiso 0.4869(2) 1 calc PR B 4
C8B C 0.7217(4) 0.2304(2) 0.2817(2) 0.0318(4) Uani 0.4869(2) 1 d PU B 4
H8B1 H 0.7803 0.2080 0.2512 0.048 Uiso 0.4869(2) 1 calc PR B 4
H8B2 H 0.6373 0.2113 0.2709 0.048 Uiso 0.4869(2) 1 calc PR B 4
H8B3 H 0.7480 0.2201 0.3305 0.048 Uiso 0.4869(2) 1 calc PR B 4
C30B C 0.2728(4) 0.0604(3) 0.0410(3) 0.0329(13) Uani 0.4869(2) 1 d PU B 4
H30B H 0.2976 0.0931 0.0032 0.039 Uiso 0.4869(2) 1 calc PR B 4
C31B C 0.2279(5) -0.0157(2) 0.0059(3) 0.0424(15) Uani 0.4869(2) 1 d PU B 4
H31D H 0.2999 -0.0397 -0.0128 0.064 Uiso 0.4869(2) 1 calc PR B 4
H31E H 0.1636 -0.0070 -0.0319 0.064 Uiso 0.4869(2) 1 calc PR B 4
H31F H 0.1931 -0.0461 0.0415 0.064 Uiso 0.4869(2) 1 calc PR B 4
C32B C 0.3705(5) 0.0606(2) 0.0962(3) 0.0438(15) Uani 0.4869(2) 1 d PU B 4
H32D H 0.3831 0.1094 0.1138 0.066 Uiso 0.4869(2) 1 calc PR B 4
H32E H 0.4484 0.0430 0.0783 0.066 Uiso 0.4869(2) 1 calc PR B 4
H32F H 0.3465 0.0295 0.1342 0.066 Uiso 0.4869(2) 1 calc PR B 4
C33B C -0.06741(12) 0.25351(2) 0.05022(9) 0.0384(4) Uani 0.4869(2) 1 d PDU B 4
H33B H 0.0123 0.2698 0.0308 0.046 Uiso 0.4869(2) 1 calc PR B 4
C34B C -0.0739(6) 0.3070(3) 0.09972(18) 0.08822(17) Uani 0.4869(2) 1 d PDU B 4
H34D H -0.0922 0.3527 0.0763 0.132 Uiso 0.4869(2) 1 calc PR B 4
H34E H 0.0065 0.3104 0.1272 0.132 Uiso 0.4869(2) 1 calc PR B 4
H34F H -0.1404 0.2959 0.1307 0.132 Uiso 0.4869(2) 1 calc PR B 4
C35B C -0.1490(5) 0.2592(3) -0.01703(17) 0.08822(17) Uani 0.4869(2) 1 d PDU B 4
H35D H -0.2351 0.2455 -0.0085 0.132 Uiso 0.4869(2) 1 calc PR B 4
H35E H -0.1167 0.2273 -0.0521 0.132 Uiso 0.4869(2) 1 calc PR B 4
H35F H -0.1481 0.3086 -0.0341 0.132 Uiso 0.4869(2) 1 calc PR B 4

loop_
_atom_site_aniso_label
_atom_site_aniso_U_11
_atom_site_aniso_U_22
_atom_site_aniso_U_33
_atom_site_aniso_U_23
_atom_site_aniso_U_13
_atom_site_aniso_U_12
O1A 0.0620(15) 0.0385(13) 0.0786(18) 0.0162(13) -0.0032(14) 0.0048(12)
C41A 0.0617(11) 0.0603(13) 0.0824(14) 0.0089(13) 0.0090(11) -0.0093(10)
C40A 0.0617(11) 0.0603(13) 0.0824(14) 0.0089(13) 0.0090(11) -0.0093(10)
C43A 0.0617(11) 0.0603(13) 0.0824(14) 0.0089(13) 0.0090(11) -0.0093(10)
C42A 0.0617(11) 0.0603(13) 0.0824(14) 0.0089(13) 0.0090(11) -0.0093(10)
O1B 0.0620(15) 0.0385(13) 0.0786(18) 0.0162(13) -0.0032(14) 0.0048(12)
C41B 0.0617(11) 0.0603(13) 0.0824(14) 0.0089(13) 0.0090(11) -0.0093(10)
C40B 0.0617(11) 0.0603(13) 0.0824(14) 0.0089(13) 0.0090(11) -0.0093(10)
C43B 0.0617(11) 0.0603(13) 0.0824(14) 0.0089(13) 0.0090(11) -0.0093(10)
C42B 0.0617(11) 0.0603(13) 0.0824(14) 0.0089(13) 0.0090(11) -0.0093(10)
Mn1A 0.0236(2) 0.0216(2) 0.01444(19) -0.0005(2) -0.00006(16) -0.00101(18)
Br1A 0.03223(12) 0.03162(10) 0.02304(9) -0.00026(8) -0.00277(9) 0.00038(10)
Br2A 0.03223(12) 0.03162(10) 0.02304(9) -0.00026(8) -0.00277(9) 0.00038(10)
N1A 0.0440(4) 0.0094(4) 0.0234(4) -0.0039(3) -0.0124(4) 0.0098(4)
C14A 0.0537(6) 0.0125(6) 0.0237(6) -0.0042(5) -0.0135(5) 0.0070(5)
C15A 0.0537(6) 0.0125(6) 0.0237(6) -0.0042(5) -0.0135(5) 0.0070(5)
N2A 0.0440(4) 0.0094(4) 0.0234(4) -0.0039(3) -0.0124(4) 0.0098(4)
C13A 0.0348(7) 0.0224(8) 0.0234(7) -0.0089(6) -0.0118(6) 0.0181(7)
N3A 0.0440(4) 0.0094(4) 0.0234(4) -0.0039(3) -0.0124(4) 0.0098(4)
C16A 0.0382(5) 0.0177(5) 0.0279(5) 0.0020(4) -0.0015(5) 0.0094(4)
C17A 0.0382(5) 0.0177(5) 0.0279(5) 0.0020(4) -0.0015(5) 0.0094(4)
C18A 0.0382(5) 0.0177(5) 0.0279(5) 0.0020(4) -0.0015(5) 0.0094(4)
C19A 0.0382(5) 0.0177(5) 0.0279(5) 0.0020(4) -0.0015(5) 0.0094(4)
C20A 0.0382(5) 0.0177(5) 0.0279(5) 0.0020(4) -0.0015(5) 0.0094(4)
C1A 0.0234(7) 0.0215(6) 0.0146(6) -0.0016(5) 0.0019(5) -0.0017(5)
C2A 0.0234(7) 0.0215(6) 0.0146(6) -0.0016(5) 0.0019(5) -0.0017(5)
C3A 0.0193(16) 0.0121(16) 0.0232(18) -0.0067(15) 0.0105(14) -0.0066(14)
C5A 0.0279(17) 0.0220(18) 0.0119(17) 0.0037(15) 0.0019(15) -0.0145(15)
C4A 0.0299(19) 0.0209(18) 0.0246(19) -0.0027(16) -0.0039(17) 0.0029(17)
C6A 0.0234(7) 0.0215(6) 0.0146(6) -0.0016(5) 0.0019(5) -0.0017(5)
N4A 0.0440(4) 0.0094(4) 0.0234(4) -0.0039(3) -0.0124(4) 0.0098(4)
C22A 0.0537(6) 0.0125(6) 0.0237(6) -0.0042(5) -0.0135(5) 0.0070(5)
C23A 0.0537(6) 0.0125(6) 0.0237(6) -0.0042(5) -0.0135(5) 0.0070(5)
N5A 0.0440(4) 0.0094(4) 0.0234(4) -0.0039(3) -0.0124(4) 0.0098(4)
C21A 0.0348(7) 0.0224(8) 0.0234(7) -0.0089(6) -0.0118(6) 0.0181(7)
C24A 0.041(2) 0.044(2) 0.0144(18) 0.0015(18) -0.0134(17) -0.0088(19)
C25A 0.0240(18) 0.044(2) 0.034(2) -0.0036(19) -0.0111(17) -0.0003(18)
C26A 0.052(2) 0.047(2) 0.028(2) -0.002(2) -0.0154(19) -0.023(2)
C27A 0.043(2) 0.060(2) 0.0141(18) -0.0159(18) -0.0021(17) -0.0326(19)
C28A 0.036(2) 0.079(3) 0.030(2) -0.011(2) 0.0032(19) -0.014(2)
C29A 0.038(2) 0.061(3) 0.0204(19) -0.002(2) -0.0010(18) -0.002(2)
C7A 0.0447(7) 0.0481(8) 0.0225(7) -0.0012(6) 0.0023(6) 0.0188(7)
C11A 0.0369(6) 0.0360(6) 0.0232(7) 0.0018(6) 0.0078(6) 0.0012(6)
C12A 0.0369(6) 0.0360(6) 0.0232(7) 0.0018(6) 0.0078(6) 0.0012(6)
C10A 0.0447(7) 0.0481(8) 0.0225(7) -0.0012(6) 0.0023(6) 0.0188(7)
C9A 0.0369(6) 0.0360(6) 0.0232(7) 0.0018(6) 0.0078(6) 0.0012(6)
C8A 0.0369(6) 0.0360(6) 0.0232(7) 0.0018(6) 0.0078(6) 0.0012(6)
C30A 0.039(2) 0.033(2) 0.036(2) 0.0040(19) -0.0035(19) -0.0172(19)
C31A 0.039(2) 0.052(3) 0.033(2) -0.008(2) -0.014(2) -0.019(2)
C32A 0.049(3) 0.043(3) 0.046(3) 0.022(2) -0.027(2) -0.003(2)
C33A 0.0447(7) 0.0481(8) 0.0225(7) -0.0012(6) 0.0023(6) 0.0188(7)
C34A 0.0885(3) 0.0878(3) 0.0882(3) -0.0001(2) 0.0049(2) -0.0003(2)
C35A 0.0885(3) 0.0878(3) 0.0882(3) -0.0001(2) 0.0049(2) -0.0003(2)
Mn1B 0.0236(2) 0.0216(2) 0.01444(19) -0.0005(2) -0.00006(16) -0.00101(18)
Br1B 0.03223(12) 0.03162(10) 0.02304(9) -0.00026(8) -0.00277(9) 0.00038(10)
Br2B 0.03223(12) 0.03162(10) 0.02304(9) -0.00026(8) -0.00277(9) 0.00038(10)
N1B 0.0440(4) 0.0094(4) 0.0234(4) -0.0039(3) -0.0124(4) 0.0098(4)
C14B 0.0537(6) 0.0125(6) 0.0237(6) -0.0042(5) -0.0135(5) 0.0070(5)
C15B 0.0537(6) 0.0125(6) 0.0237(6) -0.0042(5) -0.0135(5) 0.0070(5)
N2B 0.0440(4) 0.0094(4) 0.0234(4) -0.0039(3) -0.0124(4) 0.0098(4)
C13B 0.0348(7) 0.0224(8) 0.0234(7) -0.0089(6) -0.0118(6) 0.0181(7)
N3B 0.0440(4) 0.0094(4) 0.0234(4) -0.0039(3) -0.0124(4) 0.0098(4)
C16B 0.0382(5) 0.0177(5) 0.0279(5) 0.0020(4) -0.0015(5) 0.0094(4)
C17B 0.0382(5) 0.0177(5) 0.0279(5) 0.0020(4) -0.0015(5) 0.0094(4)
C18B 0.0382(5) 0.0177(5) 0.0279(5) 0.0020(4) -0.0015(5) 0.0094(4)
C19B 0.0382(5) 0.0177(5) 0.0279(5) 0.0020(4) -0.0015(5) 0.0094(4)
C20B 0.0382(5) 0.0177(5) 0.0279(5) 0.0020(4) -0.0015(5) 0.0094(4)
C1B 0.0234(7) 0.0215(6) 0.0146(6) -0.0016(5) 0.0019(5) -0.0017(5)
C2B 0.0234(7) 0.0215(6) 0.0146(6) -0.0016(5) 0.0019(5) -0.0017(5)
C3B 0.0258(18) 0.031(2) 0.0119(18) 0.0072(16) 0.0088(15) -0.0102(17)
C4B 0.034(2) 0.030(2) 0.022(2) 0.0045(18) 0.0084(18) -0.0106(19)
C5B 0.0252(19) 0.033(2) 0.0124(18) 0.0120(17) 0.0011(16) -0.0097(18)
C6B 0.0234(7) 0.0215(6) 0.0146(6) -0.0016(5) 0.0019(5) -0.0017(5)
N4B 0.0440(4) 0.0094(4) 0.0234(4) -0.0039(3) -0.0124(4) 0.0098(4)
C22B 0.0537(6) 0.0125(6) 0.0237(6) -0.0042(5) -0.0135(5) 0.0070(5)
C23B 0.0537(6) 0.0125(6) 0.0237(6) -0.0042(5) -0.0135(5) 0.0070(5)
N5B 0.0440(4) 0.0094(4) 0.0234(4) -0.0039(3) -0.0124(4) 0.0098(4)
C21B 0.0348(7) 0.0224(8) 0.0234(7) -0.0089(6) -0.0118(6) 0.0181(7)
C7B 0.0447(7) 0.0481(8) 0.0225(7) -0.0012(6) 0.0023(6) 0.0188(7)
C11B 0.0369(6) 0.0360(6) 0.0232(7) 0.0018(6) 0.0078(6) 0.0012(6)
C24B 0.0139(17) 0.039(2) 0.027(2) -0.0036(19) 0.0037(16) -0.0039(18)
C25B 0.035(2) 0.030(2) 0.033(2) -0.0105(19) -0.0073(19) -0.0137(19)
C26B 0.035(2) 0.044(2) 0.036(2) -0.016(2) -0.0129(19) -0.019(2)
C27B 0.042(2) 0.046(2) 0.030(2) -0.0271(19) -0.0110(19) -0.015(2)
C28B 0.040(2) 0.055(3) 0.029(2) -0.026(2) 0.006(2) 0.007(2)
C29B 0.030(2) 0.068(3) 0.021(2) -0.013(2) -0.0034(18) 0.022(2)
C12B 0.0369(6) 0.0360(6) 0.0232(7) 0.0018(6) 0.0078(6) 0.0012(6)
C10B 0.0447(7) 0.0481(8) 0.0225(7) -0.0012(6) 0.0023(6) 0.0188(7)
C9B 0.0369(6) 0.0360(6) 0.0232(7) 0.0018(6) 0.0078(6) 0.0012(6)
C8B 0.0369(6) 0.0360(6) 0.0232(7) 0.0018(6) 0.0078(6) 0.0012(6)
C30B 0.0212(19) 0.037(2) 0.041(2) -0.006(2) 0.0059(19) 0.0115(19)
C31B 0.056(3) 0.014(2) 0.054(3) -0.010(2) -0.015(3) -0.007(2)
C32B 0.063(3) 0.020(2) 0.047(3) 0.008(2) -0.006(3) 0.021(2)
C33B 0.0447(7) 0.0481(8) 0.0225(7) -0.0012(6) 0.0023(6) 0.0188(7)
C34B 0.0885(3) 0.0878(3) 0.0882(3) -0.0001(2) 0.0049(2) -0.0003(2)
C35B 0.0885(3) 0.0878(3) 0.0882(3) -0.0001(2) 0.0049(2) -0.0003(2)

loop_
_atom_type_symbol
_atom_type_description
_atom_type_scat_dispersion_real
_atom_type_scat_dispersion_imag
_atom_type_scat_source
C C 0.0033 0.0016 'International Tables Vol C Tables 4.2.6.8 and 6.1.1.4'
H H 0.0000 0.0000 'International Tables Vol C Tables 4.2.6.8 and 6.1.1.4'
N N 0.0061 0.0033 'International Tables Vol C Tables 4.2.6.8 and 6.1.1.4'
Mn Mn 0.3368 0.7283 'International Tables Vol C Tables 4.2.6.8 and 6.1.1.4'
Br Br -0.2901 2.4595 'International Tables Vol C Tables 4.2.6.8 and 6.1.1.4'
O O 0.0106 0.0060 'International Tables Vol C Tables 4.2.6.8 and 6.1.1.4'

loop_
_geom_angle_atom_site_label_1
_geom_angle_atom_site_label_2
_geom_angle_atom_site_label_3
_geom_angle
_geom_angle_site_symmetry_1
_geom_angle_site_symmetry_3
_geom_angle_publ_flag
C42A O1A C43A 99.7(4) . . ?
C40A C41A C42A 105.0(5) . . ?
C40A C41A H41A 110.7 . . ?
C42A C41A H41A 110.7 . . ?
C40A C41A H41B 110.7 . . ?
C42A C41A H41B 110.7 . . ?
H41A C41A H41B 108.8 . . ?
C41A C40A C43A 93.6(4) . . ?
C41A C40A H40A 113.0 . . ?
C43A C40A H40A 113.0 . . ?
C41A C40A H40B 113.0 . . ?
C43A C40A H40B 113.0 . . ?
H40A C40A H40B 110.4 . . ?
O1A C43A C40A 97.5(4) . . ?
O1A C43A H43A 112.3 . . ?
C40A C43A H43A 112.3 . . ?
O1A C43A H43B 112.3 . . ?
C40A C43A H43B 112.3 . . ?
H43A C43A H43B 109.9 . . ?
O1A C42A C41A 105.8(5) . . ?
O1A C42A H42A 110.6 . . ?
C41A C42A H42A 110.6 . . ?
O1A C42A H42B 110.6 . . ?
C41A C42A H42B 110.6 . . ?
H42A C42A H42B 108.7 . . ?
C43B O1B C40B 102.7(4) . . ?
C42B C41B C40B 99.6(4) . . ?
C42B C41B H41C 111.8 . . ?
C40B C41B H41C 111.8 . . ?
C42B C41B H41D 111.8 . . ?
C40B C41B H41D 111.8 . . ?
H41C C41B H41D 109.6 . . ?
C41B C40B O1B 106.7(4) . . ?
C41B C40B H40C 110.4 . . ?
O1B C40B H40C 110.4 . . ?
C41B C40B H40D 110.4 . . ?
O1B C40B H40D 110.4 . . ?
H40C C40B H40D 108.6 . . ?
O1B C43B C42B 101.9(4) . . ?
O1B C43B H43C 111.4 . . ?
C42B C43B H43C 111.4 . . ?
O1B C43B H43D 111.4 . . ?
C42B C43B H43D 111.4 . . ?
H43C C43B H43D 109.3 . . ?
C43B C42B C41B 104.8(4) . . ?
C43B C42B H42C 110.8 . . ?
C41B C42B H42C 110.8 . . ?
C43B C42B H42D 110.8 . . ?
C41B C42B H42D 110.8 . . ?
H42C C42B H42D 108.9 . . ?
C13A Mn1A C21A 143.58(8) . . ?
C13A Mn1A N3A 74.99(7) . . ?
C21A Mn1A N3A 71.60(6) . . ?
C13A Mn1A Br1A 99.12(6) . . ?
C21A Mn1A Br1A 102.96(5) . . ?
N3A Mn1A Br1A 150.91(5) . . ?
C13A Mn1A Br2A 97.41(6) . . ?
C21A Mn1A Br2A 93.48(6) . . ?
N3A Mn1A Br2A 84.52(4) . . ?
Br1A Mn1A Br2A 124.57(3) . . ?
C1A N1A C14A 128.35(12) . . ?
C1A N1A C13A 119.75(12) . . ?
C14A N1A C13A 108.0 . . ?
N1A C14A C15A 108.0 . . ?
N1A C14A H14A 126.0 . . ?
C15A C14A H14A 126.0 . . ?
N2A C15A C14A 108.0 . . ?
N2A C15A H15A 126.0 . . ?
C14A C15A H15A 126.0 . . ?
C16A N2A C15A 115.05(17) . . ?
C16A N2A C13A 132.42(18) . . ?
C15A N2A C13A 108.0 . . ?
N2A C13A N1A 108.0 . . ?
N2A C13A Mn1A 105.86(10) . . ?
N1A C13A Mn1A 141.39(11) . . ?
C16A N3A C20A 120.0 . . ?
C16A N3A Mn1A 117.82(7) . . ?
C20A N3A Mn1A 122.04(7) . . ?
N2A C16A N3A 103.95(15) . . ?
N2A C16A C17A 132.11(15) . . ?
N3A C16A C17A 120.0 . . ?
C18A C17A C16A 120.0 . . ?
C18A C17A H17A 120.0 . . ?
C16A C17A H17A 120.0 . . ?
C19A C18A C17A 120.0 . . ?
C19A C18A H18A 120.0 . . ?
C17A C18A H18A 120.0 . . ?
C18A C19A C20A 120.0 . . ?
C18A C19A H19A 120.0 . . ?
C20A C19A H19A 120.0 . . ?
N4A C20A C19A 133.05(12) . . ?
N4A C20A N3A 105.31(12) . . ?
C19A C20A N3A 120.0 . . ?
N1A C1A C2A 113.39(12) . . ?
N1A C1A C6A 126.28(12) . . ?
C2A C1A C6A 120.0 . . ?
C3A C2A C1A 120.0 . . ?
C3A C2A C10A 114.8(2) . . ?
C1A C2A C10A 125.1(2) . . ?
C2A C3A C5A 120.0 . . ?
C2A C3A H3A 120.0 . . ?
C5A C3A H3A 120.0 . . ?
C4A C5A C3A 120.0 . . ?
C4A C5A H5A 120.0 . . ?
C3A C5A H5A 120.0 . . ?
C5A C4A C6A 120.0 . . ?
C5A C4A H4A 120.0 . . ?
C6A C4A H4A 120.0 . . ?
C4A C6A C1A 120.0 . . ?
C4A C6A C7A 117.93(19) . . ?
C1A C6A C7A 121.94(19) . . ?
C20A N4A C22A 123.38(12) . . ?
C20A N4A C21A 127.53(12) . . ?
C22A N4A C21A 108.0 . . ?
C23A C22A N4A 108.0 . . ?
C23A C22A H22A 126.0 . . ?
N4A C22A H22A 126.0 . . ?
N5A C23A C22A 108.0 . . ?
N5A C23A H23A 126.0 . . ?
C22A C23A H23A 126.0 . . ?
C24A N5A C23A 126.63(19) . . ?
C24A N5A C21A 124.42(19) . . ?
C23A N5A C21A 108.0 . . ?
N5A C21A N4A 108.0 . . ?
N5A C21A Mn1A 140.44(10) . . ?
N4A C21A Mn1A 110.42(10) . . ?
N5A C24A C25A 127.52(13) . . ?
N5A C24A C29A 112.46(13) . . ?
C25A C24A C29A 120.0 . . ?
C26A C25A C24A 120.0 . . ?
C26A C25A C30A 116.90(19) . . ?
C24A C25A C30A 123.10(19) . . ?
C25A C26A C27A 120.0 . . ?
C25A C26A H26A 120.0 . . ?
C27A C26A H26A 120.0 . . ?
C26A C27A C28A 120.0 . . ?
C26A C27A H27A 120.0 . . ?
C28A C27A H27A 120.0 . . ?
C29A C28A C27A 120.0 . . ?
C29A C28A H28A 120.0 . . ?
C27A C28A H28A 120.0 . . ?
C28A C29A C24A 120.0 . . ?
C28A C29A C33A 117.90(5) . . ?
C24A C29A C33A 122.03(5) . . ?
C8A C7A C6A 113.2(4) . . ?
C8A C7A C9A 116.4(4) . . ?
C6A C7A C9A 108.2(3) . . ?
C8A C7A H7A 106.1 . . ?
C6A C7A H7A 106.1 . . ?
C9A C7A H7A 106.1 . . ?
C12A C10A C2A 118.0(4) . . ?
C12A C10A C11A 109.2(4) . . ?
C2A C10A C11A 111.4(3) . . ?
C12A C10A H10A 105.8 . . ?
C2A C10A H10A 105.8 . . ?
C11A C10A H10A 105.8 . . ?
C25A C30A C31A 124.6(4) . . ?
C25A C30A C32A 111.9(3) . . ?
C31A C30A C32A 103.3(4) . . ?
C25A C30A H30A 105.1 . . ?
C31A C30A H30A 105.1 . . ?
C32A C30A H30A 105.1 . . ?
C35A C33A C34A 108.42(11) . . ?
C35A C33A C29A 110.34(8) . . ?
C34A C33A C29A 109.69(6) . . ?
C35A C33A H33A 109.5 . . ?
C34A C33A H33A 109.5 . . ?
C29A C33A H33A 109.5 . . ?
C21B Mn1B N3B 68.56(6) . . ?
C21B Mn1B C13B 129.95(7) . . ?
N3B Mn1B C13B 63.85(6) . . ?
C21B Mn1B Br1B 105.11(6) . . ?
N3B Mn1B Br1B 158.65(5) . . ?
C13B Mn1B Br1B 113.40(6) . . ?
C21B Mn1B Br2B 98.34(7) . . ?
N3B Mn1B Br2B 88.20(5) . . ?
C13B Mn1B Br2B 94.84(7) . . ?
Br1B Mn1B Br2B 113.10(3) . . ?
C13B N1B C14B 108.0 . . ?
C13B N1B C1B 131.94(12) . . ?
C14B N1B C1B 119.34(12) . . ?
C15B C14B N1B 108.0 . . ?
C15B C14B H14B 126.0 . . ?
N1B C14B H14B 126.0 . . ?
N2B C15B C14B 108.0 . . ?
N2B C15B H15B 126.0 . . ?
C14B C15B H15B 126.0 . . ?
C16B N2B C15B 137.55(19) . . ?
C16B N2B C13B 108.23(17) . . ?
C15B N2B C13B 108.0 . . ?
N2B C13B N1B 108.0 . . ?
N2B C13B Mn1B 123.34(9) . . ?
N1B C13B Mn1B 126.13(9) . . ?
C16B N3B C20B 120.0 . . ?
C16B N3B Mn1B 118.96(7) . . ?
C20B N3B Mn1B 118.94(7) . . ?
N2B C16B N3B 115.98(16) . . ?
N2B C16B C17B 120.33(15) . . ?
N3B C16B C17B 120.0 . . ?
C16B C17B C18B 120.0 . . ?
C16B C17B H17B 120.0 . . ?
C18B C17B H17B 120.0 . . ?
C17B C18B C19B 120.0 . . ?
C17B C18B H18B 120.0 . . ?
C19B C18B H18B 120.0 . . ?
C20B C19B C18B 120.0 . . ?
C20B C19B H19B 120.0 . . ?
C18B C19B H19B 120.0 . . ?
N4B C20B C19B 122.96(13) . . ?
N4B C20B N3B 115.43(13) . . ?
C19B C20B N3B 120.0 . . ?
C2B C1B C6B 120.0 . . ?
C2B C1B N1B 126.56(12) . . ?
C6B C1B N1B 113.35(12) . . ?
C1B C2B C3B 120.0 . . ?
C1B C2B C10B 119.0(2) . . ?
C3B C2B C10B 121.0(2) . . ?
C2B C3B C4B 120.0 . . ?
C2B C3B H3B 120.0 . . ?
C4B C3B H3B 120.0 . . ?
C5B C4B C3B 120.0 . . ?
C5B C4B H4B 120.0 . . ?
C3B C4B H4B 120.0 . . ?
C6B C5B C4B 120.0 . . ?
C6B C5B H5B 120.0 . . ?
C4B C5B H5B 120.0 . . ?
C5B C6B C1B 120.0 . . ?
C5B C6B C7B 118.5(2) . . ?
C1B C6B C7B 121.5(2) . . ?
C20B N4B C22B 132.98(13) . . ?
C20B N4B C21B 117.90(14) . . ?
C22B N4B C21B 108.0 . . ?
C23B C22B N4B 108.0 . . ?
C23B C22B H22B 126.0 . . ?
N4B C22B H22B 126.0 . . ?
N5B C23B C22B 108.0 . . ?
N5B C23B H23B 126.0 . . ?
C22B C23B H23B 126.0 . . ?
C24B N5B C23B 125.8(2) . . ?
C24B N5B C21B 126.1(2) . . ?
C23B N5B C21B 108.0 . . ?
N5B C21B N4B 108.0 . . ?
N5B C21B Mn1B 134.70(11) . . ?
N4B C21B Mn1B 116.72(11) . . ?
C9B C7B C6B 113.6(4) . . ?
C9B C7B C8B 107.0(4) . . ?
C6B C7B C8B 108.3(3) . . ?
C9B C7B H7B 109.3 . . ?
C6B C7B H7B 109.3 . . ?
C8B C7B H7B 109.3 . . ?
N5B C24B C25B 112.04(14) . . ?
N5B C24B C29B 127.60(14) . . ?
C25B C24B C29B 120.0 . . ?
C26B C25B C24B 120.0 . . ?
C26B C25B C30B 119.54(18) . . ?
C24B C25B C30B 120.42(18) . . ?
C27B C26B C25B 120.0 . . ?
C27B C26B H26B 120.0 . . ?
C25B C26B H26B 120.0 . . ?
C28B C27B C26B 120.0 . . ?
C28B C27B H27B 120.0 . . ?
C26B C27B H27B 120.0 . . ?
C27B C28B C29B 120.0 . . ?
C27B C28B H28B 120.0 . . ?
C29B C28B H28B 120.0 . . ?
C28B C29B C24B 120.0 . . ?
C28B C29B C33B 121.82(8) . . ?
C24B C29B C33B 117.90(8) . . ?
C11B C10B C12B 115.0(4) . . ?
C11B C10B C2B 109.5(3) . . ?
C12B C10B C2B 104.4(3) . . ?
C11B C10B H10B 109.3 . . ?
C12B C10B H10B 109.3 . . ?
C2B C10B H10B 109.3 . . ?
C32B C30B C31B 119.0(4) . . ?
C32B C30B C25B 110.3(4) . . ?
C31B C30B C25B 101.2(3) . . ?
C32B C30B H30B 108.6 . . ?
C31B C30B H30B 108.6 . . ?
C25B C30B H30B 108.6 . . ?
C34B C33B C35B 118.8(3) . . ?
C34B C33B C29B 121.4(2) . . ?
C35B C33B C29B 115.7(2) . . ?
C34B C33B H33B 96.8 . . ?
C35B C33B H33B 96.8 . . ?
C29B C33B H33B 96.8 . . ?

loop_
_geom_bond_atom_site_label_1
_geom_bond_atom_site_label_2
_geom_bond_distance
_geom_bond_site_symmetry_2
_geom_bond_publ_flag
O1A C42A 1.437(7) . ?
O1A C43A 1.513(7) . ?
C41A C40A 1.549(7) . ?
C41A C42A 1.567(8) . ?
C41A H41A 0.9900 . ?
C41A H41B 0.9900 . ?
C40A C43A 1.630(8) . ?
C40A H40A 0.9900 . ?
C40A H40B 0.9900 . ?
C43A H43A 0.9900 . ?
C43A H43B 0.9900 . ?
C42A H42A 0.9900 . ?
C42A H42B 0.9900 . ?
O1B C43B 1.454(7) . ?
O1B C40B 1.579(7) . ?
C41B C42B 1.512(6) . ?
C41B C40B 1.553(7) . ?
C41B H41C 0.9900 . ?
C41B H41D 0.9900 . ?
C40B H40C 0.9900 . ?
C40B H40D 0.9900 . ?
C43B C42B 1.491(7) . ?
C43B H43C 0.9900 . ?
C43B H43D 0.9900 . ?
C42B H42C 0.9900 . ?
C42B H42D 0.9900 . ?
Mn1A C13A 2.206(2) . ?
Mn1A C21A 2.210(2) . ?
Mn1A N3A 2.2574(16) . ?
Mn1A Br1A 2.5458(7) . ?
Mn1A Br2A 2.5708(7) . ?
N1A C1A 1.250(2) . ?
N1A C14A 1.4200 . ?
N1A C13A 1.4200 . ?
C14A C15A 1.4200 . ?
C14A H14A 0.9500 . ?
C15A N2A 1.4200 . ?
C15A H15A 0.9500 . ?
N2A C16A 1.372(2) . ?
N2A C13A 1.4200 . ?
N3A C16A 1.3900 . ?
N3A C20A 1.3900 . ?
C16A C17A 1.3900 . ?
C17A C18A 1.3900 . ?
C17A H17A 0.9500 . ?
C18A C19A 1.3900 . ?
C18A H18A 0.9500 . ?
C19A C20A 1.3900 . ?
C19A H19A 0.9500 . ?
C20A N4A 1.338(2) . ?
C1A C2A 1.3900 . ?
C1A C6A 1.3900 . ?
C2A C3A 1.3900 . ?
C2A C10A 1.510(5) . ?
C3A C5A 1.3900 . ?
C3A H3A 0.9500 . ?
C5A C4A 1.3900 . ?
C5A H5A 0.9500 . ?
C4A C6A 1.3900 . ?
C4A H4A 0.9500 . ?
C6A C7A 1.536(5) . ?
N4A C22A 1.4200 . ?
N4A C21A 1.4200 . ?
C22A C23A 1.4200 . ?
C22A H22A 0.9500 . ?
C23A N5A 1.4200 . ?
C23A H23A 0.9500 . ?
N5A C24A 1.343(2) . ?
N5A C21A 1.4200 . ?
C24A C25A 1.3900 . ?
C24A C29A 1.3900 . ?
C25A C26A 1.3900 . ?
C25A C30A 1.413(5) . ?
C26A C27A 1.3900 . ?
C26A H26A 0.9500 . ?
C27A C28A 1.3900 . ?
C27A H27A 0.9500 . ?
C28A C29A 1.3900 . ?
C28A H28A 0.9500 . ?
C29A C33A 1.5401 . ?
C7A C8A 1.465(6) . ?
C7A C9A 1.543(6) . ?
C7A H7A 1.0000 . ?
C11A C10A 1.537(6) . ?
C11A H11A 0.9800 . ?
C11A H11B 0.9800 . ?
C11A H11C 0.9800 . ?
C12A C10A 1.469(6) . ?
C12A H12A 0.9800 . ?
C12A H12B 0.9800 . ?
C12A H12C 0.9800 . ?
C10A H10A 1.0000 . ?
C9A H9A1 0.9800 . ?
C9A H9A2 0.9800 . ?
C9A H9A3 0.9800 . ?
C8A H8A1 0.9800 . ?
C8A H8A2 0.9800 . ?
C8A H8A3 0.9800 . ?
C30A C31A 1.456(6) . ?
C30A C32A 1.660(6) . ?
C30A H30A 1.0000 . ?
C31A H31A 0.9800 . ?
C31A H31B 0.9800 . ?
C31A H31C 0.9800 . ?
C32A H32A 0.9800 . ?
C32A H32B 0.9800 . ?
C32A H32C 0.9800 . ?
C33A C35A 1.5398(6) . ?
C33A C34A 1.5399(6) . ?
C33A H33A 1.0000 . ?
C34A H34A 0.9800 . ?
C34A H34B 0.9800 . ?
C34A H34C 0.9800 . ?
C35A H35A 0.9800 . ?
C35A H35B 0.9800 . ?
C35A H35C 0.9800 . ?
Mn1B C21B 2.298(2) . ?
Mn1B N3B 2.3257(16) . ?
Mn1B C13B 2.384(2) . ?
Mn1B Br1B 2.5126(8) . ?
Mn1B Br2B 2.5151(7) . ?
N1B C13B 1.4200 . ?
N1B C14B 1.4200 . ?
N1B C1B 1.460(2) . ?
C14B C15B 1.4200 . ?
C14B H14B 0.9500 . ?
C15B N2B 1.4200 . ?
C15B H15B 0.9500 . ?
N2B C16B 1.364(3) . ?
N2B C13B 1.4200 . ?
N3B C16B 1.3900 . ?
N3B C20B 1.3900 . ?
C16B C17B 1.3900 . ?
C17B C18B 1.3900 . ?
C17B H17B 0.9500 . ?
C18B C19B 1.3900 . ?
C18B H18B 0.9500 . ?
C19B C20B 1.3900 . ?
C19B H19B 0.9500 . ?
C20B N4B 1.334(2) . ?
C1B C2B 1.3900 . ?
C1B C6B 1.3900 . ?
C2B C3B 1.3900 . ?
C2B C10B 1.593(5) . ?
C3B C4B 1.3900 . ?
C3B H3B 0.9500 . ?
C4B C5B 1.3900 . ?
C4B H4B 0.9500 . ?
C5B C6B 1.3900 . ?
C5B H5B 0.9500 . ?
C6B C7B 1.546(5) . ?
N4B C22B 1.4200 . ?
N4B C21B 1.4200 . ?
C22B C23B 1.4200 . ?
C22B H22B 0.9500 . ?
C23B N5B 1.4200 . ?
C23B H23B 0.9500 . ?
N5B C24B 1.312(2) . ?
N5B C21B 1.4200 . ?
C7B C9B 1.467(6) . ?
C7B C8B 1.604(7) . ?
C7B H7B 1.0000 . ?
C11B C10B 1.507(7) . ?
C11B H11D 0.9800 . ?
C11B H11E 0.9800 . ?
C11B H11F 0.9800 . ?
C24B C25B 1.3900 . ?
C24B C29B 1.3900 . ?
C25B C26B 1.3900 . ?
C25B C30B 1.643(5) . ?
C26B C27B 1.3900 . ?
C26B H26B 0.9500 . ?
C27B C28B 1.3900 . ?
C27B H27B 0.9500 . ?
C28B C29B 1.3900 . ?
C28B H28B 0.9500 . ?
C29B C33B 1.5401 . ?
C12B C10B 1.553(7) . ?
C12B H12D 0.9800 . ?
C12B H12E 0.9800 . ?
C12B H12F 0.9800 . ?
C10B H10B 1.0000 . ?
C9B H9B1 0.9800 . ?
C9B H9B2 0.9800 . ?
C9B H9B3 0.9800 . ?
C8B H8B1 0.9800 . ?
C8B H8B2 0.9800 . ?
C8B H8B3 0.9800 . ?
C30B C32B 1.439(7) . ?
C30B C31B 1.635(7) . ?
C30B H30B 1.0000 . ?
C31B H31D 0.9800 . ?
C31B H31E 0.9800 . ?
C31B H31F 0.9800 . ?
C32B H32D 0.9800 . ?
C32B H32E 0.9800 . ?
C32B H32F 0.9800 . ?
C33B C34B 1.386(5) . ?
C33B C35B 1.514(4) . ?
C33B H33B 1.0000 . ?
C34B H34D 0.9800 . ?
C34B H34E 0.9800 . ?
C34B H34F 0.9800 . ?
C35B H35D 0.9800 . ?
C35B H35E 0.9800 . ?
C35B H35F 0.9800 . ?

loop_
_geom_torsion_atom_site_label_1
_geom_torsion_atom_site_label_2
_geom_torsion_atom_site_label_3
_geom_torsion_atom_site_label_4
_geom_torsion
_geom_torsion_site_symmetry_1
_geom_torsion_site_symmetry_2
_geom_torsion_site_symmetry_3
_geom_torsion_site_symmetry_4
_geom_torsion_publ_flag
C42A C41A C40A C43A 34.1(5) . . . . ?
C42A O1A C43A C40A 58.8(5) . . . . ?
C41A C40A C43A O1A -56.1(5) . . . . ?
C43A O1A C42A C41A -36.4(5) . . . . ?
C40A C41A C42A O1A -0.8(6) . . . . ?
C42B C41B C40B O1B 13.9(5) . . . . ?
C43B O1B C40B C41B 15.8(5) . . . . ?
C40B O1B C43B C42B -39.5(5) . . . . ?
O1B C43B C42B C41B 51.5(5) . . . . ?
C40B C41B C42B C43B -38.9(5) . . . . ?
C1A N1A C14A C15A 157.27(16) . . . . ?
C13A N1A C14A C15A 0.0 . . . . ?
N1A C14A C15A N2A 0.0 . . . . ?
C14A C15A N2A C16A 159.2(2) . . . . ?
C14A C15A N2A C13A 0.0 . . . . ?
C16A N2A C13A N1A -154.1(2) . . . . ?
C15A N2A C13A N1A 0.0 . . . . ?
C16A N2A C13A Mn1A 7.0(2) . . . . ?
C15A N2A C13A Mn1A 161.16(15) . . . . ?
C1A N1A C13A N2A -159.57(15) . . . . ?
C14A N1A C13A N2A 0.0 . . . . ?
C1A N1A C13A Mn1A 50.3(2) . . . . ?
C14A N1A C13A Mn1A -150.1(2) . . . . ?
C21A Mn1A C13A N2A 29.89(17) . . . . ?
N3A Mn1A C13A N2A 5.94(9) . . . . ?
Br1A Mn1A C13A N2A 156.78(8) . . . . ?
Br2A Mn1A C13A N2A -76.33(9) . . . . ?
C21A Mn1A C13A N1A -179.59(14) . . . . ?
N3A Mn1A C13A N1A 156.46(19) . . . . ?
Br1A Mn1A C13A N1A -52.71(18) . . . . ?
Br2A Mn1A C13A N1A 74.19(17) . . . . ?
C13A Mn1A N3A C16A -18.26(10) . . . . ?
C21A Mn1A N3A C16A 176.46(10) . . . . ?
Br1A Mn1A N3A C16A -99.97(11) . . . . ?
Br2A Mn1A N3A C16A 80.94(8) . . . . ?
C13A Mn1A N3A C20A 166.05(10) . . . . ?
C21A Mn1A N3A C20A 0.76(9) . . . . ?
Br1A Mn1A N3A C20A 84.34(11) . . . . ?
Br2A Mn1A N3A C20A -94.76(7) . . . . ?
C15A N2A C16A N3A -173.92(13) . . . . ?
C13A N2A C16A N3A -21.2(2) . . . . ?
C15A N2A C16A C17A 29.3(2) . . . . ?
C13A N2A C16A C17A -177.95(12) . . . . ?
C20A N3A C16A N2A -160.27(16) . . . . ?
Mn1A N3A C16A N2A 23.95(17) . . . . ?
C20A N3A C16A C17A 0.0 . . . . ?
Mn1A N3A C16A C17A -175.79(8) . . . . ?
N2A C16A C17A C18A 153.8(2) . . . . ?
N3A C16A C17A C18A 0.0 . . . . ?
C16A C17A C18A C19A 0.0 . . . . ?
C17A C18A C19A C20A 0.0 . . . . ?
C18A C19A C20A N4A 163.05(19) . . . . ?
C18A C19A C20A N3A 0.0 . . . . ?
C16A N3A C20A N4A -167.24(14) . . . . ?
Mn1A N3A C20A N4A 8.37(13) . . . . ?
C16A N3A C20A C19A 0.0 . . . . ?
Mn1A N3A C20A C19A 175.60(8) . . . . ?
C14A N1A C1A C2A 106.43(17) . . . . ?
C13A N1A C1A C2A -98.61(14) . . . . ?
C14A N1A C1A C6A -66.9(2) . . . . ?
C13A N1A C1A C6A 88.09(16) . . . . ?
N1A C1A C2A C3A -173.76(13) . . . . ?
C6A C1A C2A C3A 0.0 . . . . ?
N1A C1A C2A C10A 10.2(3) . . . . ?
C6A C1A C2A C10A -176.1(3) . . . . ?
C1A C2A C3A C5A 0.0 . . . . ?
C10A C2A C3A C5A 176.4(3) . . . . ?
C2A C3A C5A C4A 0.0 . . . . ?
C3A C5A C4A C6A 0.0 . . . . ?
C5A C4A C6A C1A 0.0 . . . . ?
C5A C4A C6A C7A -175.8(3) . . . . ?
N1A C1A C6A C4A 172.90(14) . . . . ?
C2A C1A C6A C4A 0.0 . . . . ?
N1A C1A C6A C7A -11.5(3) . . . . ?
C2A C1A C6A C7A 175.7(3) . . . . ?
C19A C20A N4A C22A 8.8(2) . . . . ?
N3A C20A N4A C22A 173.59(10) . . . . ?
C19A C20A N4A C21A 175.36(12) . . . . ?
N3A C20A N4A C21A -19.82(17) . . . . ?
C20A N4A C22A C23A 168.85(15) . . . . ?
C21A N4A C22A C23A 0.0 . . . . ?
N4A C22A C23A N5A 0.0 . . . . ?
C22A C23A N5A C24A -169.2(2) . . . . ?
C22A C23A N5A C21A 0.0 . . . . ?
C24A N5A C21A N4A 169.5(2) . . . . ?
C23A N5A C21A N4A 0.0 . . . . ?
C24A N5A C21A Mn1A -24.7(2) . . . . ?
C23A N5A C21A Mn1A 165.80(17) . . . . ?
C20A N4A C21A N5A -168.25(16) . . . . ?
C22A N4A C21A N5A 0.0 . . . . ?
C20A N4A C21A Mn1A 21.35(17) . . . . ?
C22A N4A C21A Mn1A -170.40(11) . . . . ?
C13A Mn1A C21A N5A 160.64(14) . . . . ?
N3A Mn1A C21A N5A -174.95(13) . . . . ?
Br1A Mn1A C21A N5A 34.78(12) . . . . ?
Br2A Mn1A C21A N5A -91.90(11) . . . . ?
C13A Mn1A C21A N4A -33.77(19) . . . . ?
N3A Mn1A C21A N4A -9.36(9) . . . . ?
Br1A Mn1A C21A N4A -159.64(8) . . . . ?
Br2A Mn1A C21A N4A 73.68(9) . . . . ?
C23A N5A C24A C25A 83.66(19) . . . . ?
C21A N5A C24A C25A -83.85(19) . . . . ?
C23A N5A C24A C29A -98.01(15) . . . . ?
C21A N5A C24A C29A 94.48(15) . . . . ?
N5A C24A C25A C26A 178.22(17) . . . . ?
C29A C24A C25A C26A 0.0 . . . . ?
N5A C24A C25A C30A -2.0(3) . . . . ?
C29A C24A C25A C30A 179.8(2) . . . . ?
C24A C25A C26A C27A 0.0 . . . . ?
C30A C25A C26A C27A -179.8(2) . . . . ?
C25A C26A C27A C28A 0.0 . . . . ?
C26A C27A C28A C29A 0.0 . . . . ?
C27A C28A C29A C24A 0.0 . . . . ?
C27A C28A C29A C33A 177.10(6) . . . . ?
N5A C24A C29A C28A -178.48(14) . . . . ?
C25A C24A C29A C28A 0.0 . . . . ?
N5A C24A C29A C33A 4.54(15) . . . . ?
C25A C24A C29A C33A -176.98(6) . . . . ?
C4A C6A C7A C8A 59.6(4) . . . . ?
C1A C6A C7A C8A -116.1(3) . . . . ?
C4A C6A C7A C9A -71.0(3) . . . . ?
C1A C6A C7A C9A 113.3(3) . . . . ?
C3A C2A C10A C12A -58.1(4) . . . . ?
C1A C2A C10A C12A 118.2(3) . . . . ?
C3A C2A C10A C11A 69.3(4) . . . . ?
C1A C2A C10A C11A -114.5(3) . . . . ?
C26A C25A C30A C31A 73.8(4) . . . . ?
C24A C25A C30A C31A -106.0(4) . . . . ?
C26A C25A C30A C32A -51.6(3) . . . . ?
C24A C25A C30A C32A 128.7(3) . . . . ?
C28A C29A C33A C35A -59.14(6) . . . . ?
C24A C29A C33A C35A 117.90(6) . . . . ?
C28A C29A C33A C34A 60.24(11) . . . . ?
C24A C29A C33A C34A -122.72(11) . . . . ?
C13B N1B C14B C15B 0.0 . . . . ?
C1B N1B C14B C15B -171.43(14) . . . . ?
N1B C14B C15B N2B 0.0 . . . . ?
C14B C15B N2B C16B -147.4(3) . . . . ?
C14B C15B N2B C13B 0.0 . . . . ?
C16B N2B C13B N1B 157.5(2) . . . . ?
C15B N2B C13B N1B 0.0 . . . . ?
C16B N2B C13B Mn1B -5.4(2) . . . . ?
C15B N2B C13B Mn1B -162.91(18) . . . . ?
C14B N1B C13B N2B 0.0 . . . . ?
C1B N1B C13B N2B 169.94(16) . . . . ?
C14B N1B C13B Mn1B 162.31(18) . . . . ?
C1B N1B C13B Mn1B -27.8(2) . . . . ?
C21B Mn1B C13B N2B -28.95(17) . . . . ?
N3B Mn1B C13B N2B -9.44(11) . . . . ?
Br1B Mn1B C13B N2B -166.09(10) . . . . ?
Br2B Mn1B C13B N2B 76.16(12) . . . . ?
C21B Mn1B C13B N1B 171.29(12) . . . . ?
N3B Mn1B C13B N1B -169.19(16) . . . . ?
Br1B Mn1B C13B N1B 34.15(15) . . . . ?
Br2B Mn1B C13B N1B -83.59(13) . . . . ?
C21B Mn1B N3B C16B -172.21(11) . . . . ?
C13B Mn1B N3B C16B 23.76(11) . . . . ?
Br1B Mn1B N3B C16B 111.41(14) . . . . ?
Br2B Mn1B N3B C16B -72.52(9) . . . . ?
C21B Mn1B N3B C20B -8.67(10) . . . . ?
C13B Mn1B N3B C20B -172.70(11) . . . . ?
Br1B Mn1B N3B C20B -85.05(14) . . . . ?
Br2B Mn1B N3B C20B 91.02(7) . . . . ?
C15B N2B C16B N3B 173.72(16) . . . . ?
C13B N2B C16B N3B 26.4(2) . . . . ?
C15B N2B C16B C17B -27.9(3) . . . . ?
C13B N2B C16B C17B -175.27(10) . . . . ?
C20B N3B C16B N2B 158.43(19) . . . . ?
Mn1B N3B C16B N2B -38.2(2) . . . . ?
C20B N3B C16B C17B 0.0 . . . . ?
Mn1B N3B C16B C17B 163.36(9) . . . . ?
N2B C16B C17B C18B -157.5(2) . . . . ?
N3B C16B C17B C18B 0.0 . . . . ?
C16B C17B C18B C19B 0.0 . . . . ?
C17B C18B C19B C20B 0.0 . . . . ?
C18B C19B C20B N4B -164.88(19) . . . . ?
C18B C19B C20B N3B 0.0 . . . . ?
C16B N3B C20B N4B 165.98(17) . . . . ?
Mn1B N3B C20B N4B 2.61(16) . . . . ?
C16B N3B C20B C19B 0.0 . . . . ?
Mn1B N3B C20B C19B -163.36(9) . . . . ?
C13B N1B C1B C2B -71.88(19) . . . . ?
C14B N1B C1B C2B 97.13(18) . . . . ?
C13B N1B C1B C6B 111.63(16) . . . . ?
C14B N1B C1B C6B -79.36(17) . . . . ?
C6B C1B C2B C3B 0.0 . . . . ?
N1B C1B C2B C3B -176.28(14) . . . . ?
C6B C1B C2B C10B 177.8(3) . . . . ?
N1B C1B C2B C10B 1.5(3) . . . . ?
C1B C2B C3B C4B 0.0 . . . . ?
C10B C2B C3B C4B -177.8(3) . . . . ?
C2B C3B C4B C5B 0.0 . . . . ?
C3B C4B C5B C6B 0.0 . . . . ?
C4B C5B C6B C1B 0.0 . . . . ?
C4B C5B C6B C7B 179.4(3) . . . . ?
C2B C1B C6B C5B 0.0 . . . . ?
N1B C1B C6B C5B 176.75(12) . . . . ?
C2B C1B C6B C7B -179.4(3) . . . . ?
N1B C1B C6B C7B -2.7(3) . . . . ?
C19B C20B N4B C22B -18.3(2) . . . . ?
N3B C20B N4B C22B 176.18(12) . . . . ?
C19B C20B N4B C21B 175.44(11) . . . . ?
N3B C20B N4B C21B 9.92(18) . . . . ?
C20B N4B C22B C23B -167.25(19) . . . . ?
C21B N4B C22B C23B 0.0 . . . . ?
N4B C22B C23B N5B 0.0 . . . . ?
C22B C23B N5B C24B 176.8(2) . . . . ?
C22B C23B N5B C21B 0.0 . . . . ?
C24B N5B C21B N4B -176.8(2) . . . . ?
C23B N5B C21B N4B 0.0 . . . . ?
C24B N5B C21B Mn1B 12.5(2) . . . . ?
C23B N5B C21B Mn1B -170.64(17) . . . . ?
C20B N4B C21B N5B 169.47(15) . . . . ?
C22B N4B C21B N5B 0.0 . . . . ?
C20B N4B C21B Mn1B -17.97(17) . . . . ?
C22B N4B C21B Mn1B 172.56(13) . . . . ?
N3B Mn1B C21B N5B -176.64(13) . . . . ?
C13B Mn1B C21B N5B -157.85(12) . . . . ?
Br1B Mn1B C21B N5B -18.14(12) . . . . ?
Br2B Mn1B C21B N5B 98.62(11) . . . . ?
N3B Mn1B C21B N4B 13.33(10) . . . . ?
C13B Mn1B C21B N4B 32.12(17) . . . . ?
Br1B Mn1B C21B N4B 171.83(10) . . . . ?
Br2B Mn1B C21B N4B -71.41(11) . . . . ?
C5B C6B C7B C9B -63.6(4) . . . . ?
C1B C6B C7B C9B 115.8(3) . . . . ?
C5B C6B C7B C8B 55.1(4) . . . . ?
C1B C6B C7B C8B -125.5(3) . . . . ?
C23B N5B C24B C25B 91.37(17) . . . . ?
C21B N5B C24B C25B -92.36(17) . . . . ?
C23B N5B C24B C29B -81.6(2) . . . . ?
C21B N5B C24B C29B 94.6(2) . . . . ?
N5B C24B C25B C26B -173.61(16) . . . . ?
C29B C24B C25B C26B 0.0 . . . . ?
N5B C24B C25B C30B 3.9(3) . . . . ?
C29B C24B C25B C30B 177.5(2) . . . . ?
C24B C25B C26B C27B 0.0 . . . . ?
C30B C25B C26B C27B -177.5(2) . . . . ?
C25B C26B C27B C28B 0.0 . . . . ?
C26B C27B C28B C29B 0.0 . . . . ?
C27B C28B C29B C24B 0.0 . . . . ?
C27B C28B C29B C33B -173.78(9) . . . . ?
N5B C24B C29B C28B 172.52(19) . . . . ?
C25B C24B C29B C28B 0.0 . . . . ?
N5B C24B C29B C33B -13.5(2) . . . . ?
C25B C24B C29B C33B 174.02(9) . . . . ?
C1B C2B C10B C11B -107.0(3) . . . . ?
C3B C2B C10B C11B 70.8(4) . . . . ?
C1B C2B C10B C12B 129.4(3) . . . . ?
C3B C2B C10B C12B -52.8(4) . . . . ?
C26B C25B C30B C32B -71.1(4) . . . . ?
C24B C25B C30B C32B 111.3(3) . . . . ?
C26B C25B C30B C31B 55.8(3) . . . . ?
C24B C25B C30B C31B -121.8(3) . . . . ?
C28B C29B C33B C34B 62.2(3) . . . . ?
C24B C29B C33B C34B -111.7(3) . . . . ?
C28B C29B C33B C35B -94.7(3) . . . . ?
C24B C29B C33B C35B 91.4(2) . . . . ?
